data_7241475
loop_
_publ_author_name
'Lago, Ana Bel\'en'
'Pino-Cuevas, Arantxa'
'Carballo, Rosa'
'V\'azquez-L\'opez, Ezequiel M.'

_publ_section_title
;
 Effect of N-salicylidene hydrazide protonation on the solid state
 structural diversity of its Cu(ii), Ni(ii) and Zn(ii) complexes
;
_journal_issue 1
_journal_name_full CrystEngComm
_journal_page_first 153
_journal_page_last 162
_journal_paper_doi 10.1039/D0CE01204A
_journal_volume 23
_journal_year 2021
_chemical_formula_sum 'C26 H34 Cu2 N6 O12'
_chemical_formula_weight 749.67
_space_group_crystal_system monoclinic
_space_group_IT_number 14
_space_group_name_Hall '-P 2ybc'
_space_group_name_H-M_alt 'P 1 21/c 1'
_atom_sites_solution_hydrogens geom
_audit_creation_method SHELXL-2013
_audit_update_record
;
2018-07-27 deposited with the CCDC.	2020-11-16 downloaded from the CCDC.
;
_cell_angle_alpha 90
_cell_angle_beta 92.6591(6)
_cell_angle_gamma 90
_cell_formula_units_Z 2
_cell_length_a 11.8828(4)
_cell_length_b 7.2916(2)
_cell_length_c 17.5807(6)
_cell_measurement_reflns_used 9881
_cell_measurement_temperature 293(2)
_cell_measurement_theta_max 68.29
_cell_measurement_theta_min 3.72
_cell_volume 1521.63(8)
_computing_cell_refinement 'Bruker SAINT'
_computing_data_collection 'Bruker APEX2'
_computing_data_reduction 'Bruker SAINT'
_computing_structure_refinement 'SHELXL-2013 (Sheldrick, 2013)'
_diffrn_ambient_temperature 293(2)
_diffrn_measured_fraction_theta_full 0.993
_diffrn_measured_fraction_theta_max 0.990
_diffrn_measurement_device_type 'Bruker CCD Smart 6000'
_diffrn_measurement_method '\f and \w scans'
_diffrn_radiation_type CuK\a
_diffrn_radiation_wavelength 1.54178
_diffrn_reflns_av_R_equivalents 0.0231
_diffrn_reflns_av_unetI/netI 0.0153
_diffrn_reflns_Laue_measured_fraction_full 0.993
_diffrn_reflns_Laue_measured_fraction_max 0.990
_diffrn_reflns_limit_h_max 14
_diffrn_reflns_limit_h_min -14
_diffrn_reflns_limit_k_max 8
_diffrn_reflns_limit_k_min -8
_diffrn_reflns_limit_l_max 21
_diffrn_reflns_limit_l_min -21
_diffrn_reflns_number 17607
_diffrn_reflns_point_group_measured_fraction_full 0.993
_diffrn_reflns_point_group_measured_fraction_max 0.990
_diffrn_reflns_theta_full 67.679
_diffrn_reflns_theta_max 68.276
_diffrn_reflns_theta_min 3.724
_exptl_absorpt_coefficient_mu 2.364
_exptl_absorpt_correction_T_max 0.7531
_exptl_absorpt_correction_T_min 0.6085
_exptl_absorpt_correction_type multi-scan
_exptl_absorpt_process_details 'SADABS V2014/2 (Bruker AXS Inc.)'
_exptl_crystal_colour green
_exptl_crystal_density_diffrn 1.636
_exptl_crystal_density_method 'not measured'
_exptl_crystal_description needle
_exptl_crystal_F_000 772
_exptl_crystal_size_max 0.213
_exptl_crystal_size_mid 0.081
_exptl_crystal_size_min 0.037
_refine_diff_density_max 0.323
_refine_diff_density_min -0.250
_refine_diff_density_rms 0.054
_refine_ls_extinction_method none
_refine_ls_goodness_of_fit_ref 1.057
_refine_ls_hydrogen_treatment constr
_refine_ls_matrix_type full
_refine_ls_number_parameters 209
_refine_ls_number_reflns 2766
_refine_ls_number_restraints 0
_refine_ls_restrained_S_all 1.057
_refine_ls_R_factor_all 0.0301
_refine_ls_R_factor_gt 0.0297
_refine_ls_shift/su_max 0.001
_refine_ls_shift/su_mean 0.000
_refine_ls_structure_factor_coef Fsqd
_refine_ls_weighting_details 'w=1/[\s^2^(Fo^2^)+(0.0567P)^2^+0.5660P] where P=(Fo^2^+2Fc^2^)/3'
_refine_ls_weighting_scheme calc
_refine_ls_wR_factor_gt 0.0867
_refine_ls_wR_factor_ref 0.0874
_reflns_Friedel_coverage 0.000
_reflns_number_gt 2701
_reflns_number_total 2766
_reflns_threshold_expression 'I > 2\s(I)'
_cod_data_source_file d0ce01204a2.cif
_cod_data_source_block Cu2a
_cod_depositor_comments 'Adding full bibliography for 7241471--7241476.cif.'
_cod_original_sg_symbol_H-M 'P 21/c'
_cod_database_code 7241475
_shelx_space_group_comment
; 
The symmetry employed for this shelxl refinement is uniquely defined 
by the following loop, which should always be used as a source of 
symmetry information in preference to the above space-group names. 
They are only intended as comments. 
;
_shelx_estimated_absorpt_t_min 0.633
_shelx_estimated_absorpt_t_max 0.918
_shelxl_version_number 2013-4

loop_
_space_group_symop_operation_xyz
'x, y, z'
'-x, y+1/2, -z+1/2'
'-x, -y, -z'
'x, -y-1/2, z-1/2'

loop_
_atom_site_label
_atom_site_type_symbol
_atom_site_fract_x
_atom_site_fract_y
_atom_site_fract_z
_atom_site_U_iso_or_equiv
_atom_site_adp_type
_atom_site_occupancy
_atom_site_site_symmetry_order
_atom_site_calc_flag
_atom_site_refinement_flags_posn
_atom_site_refinement_flags_adp
_atom_site_refinement_flags_occupancy
_atom_site_disorder_assembly
_atom_site_disorder_group
O6 O 0.83050(19) 0.6798(3) 0.37996(12) 0.0944(7) Uani 1 1 d . . . . .
O5 O 0.71175(16) 0.4586(3) 0.36950(9) 0.0682(5) Uani 1 1 d . . . . .
N4 N 0.76081(14) 0.5784(2) 0.40704(10) 0.0432(4) Uani 1 1 d . . . . .
Cu1 Cu 0.60940(2) 0.41826(3) 0.52834(2) 0.03302(12) Uani 1 1 d . . . . .
O2 O 0.72004(12) 0.41258(17) 0.61726(8) 0.0456(3) Uani 1 1 d . . . . .
O3 O 1.12371(11) 0.31755(19) 0.93565(8) 0.0474(3) Uani 1 1 d . . . . .
H3 H 1.1672 0.2488 0.9594 0.071 Uiso 1 1 calc R U . . .
O1 O 0.51285(9) 0.63116(17) 0.54572(7) 0.0362(3) Uani 1 1 d . . . . .
N1 N 0.67582(11) 0.18053(19) 0.51192(8) 0.0322(3) Uani 1 1 d . . . . .
O4 O 0.73784(14) 0.5983(2) 0.47551(9) 0.0608(4) Uani 1 1 d . . . . .
C5 C 0.55422(15) 0.0781(2) 0.40785(10) 0.0356(4) Uani 1 1 d . . . . .
N2 N 0.76615(12) 0.1480(2) 0.56261(8) 0.0363(3) Uani 1 1 d . . . . .
H2 H 0.8084 0.0527 0.5597 0.044 Uiso 1 1 calc R U . . .
C8 C 0.64851(15) 0.0596(2) 0.46165(10) 0.0368(4) Uani 1 1 d . . . . .
H8 H 0.6921 -0.0461 0.4598 0.044 Uiso 1 1 calc R U . . .
C6 C 0.53851(17) -0.0660(3) 0.35475(12) 0.0474(5) Uani 1 1 d . . . . .
H6A H 0.5893 -0.1631 0.3559 0.057 Uiso 1 1 calc R U . . .
C2 C 0.52288(13) 0.7745(2) 0.59394(9) 0.0318(3) Uani 1 1 d . . . . .
C4 C 0.62552(17) 0.9234(3) 0.69885(11) 0.0450(5) Uani 1 1 d . . . . .
H4 H 0.6859 0.9229 0.7344 0.054 Uiso 1 1 calc R U . . .
C13 C 1.01056(16) 0.2662(3) 0.94903(11) 0.0464(4) Uani 1 1 d . . . . .
H13A H 0.9903 0.3110 0.9985 0.056 Uiso 1 1 calc R U . . .
H13B H 1.0043 0.1336 0.9491 0.056 Uiso 1 1 calc R U . . .
C3 C 0.61348(15) 0.7810(3) 0.64753(10) 0.0409(4) Uani 1 1 d . . . . .
H3A H 0.6667 0.6874 0.6486 0.049 Uiso 1 1 calc R U . . .
C1 C 0.78275(14) 0.2757(2) 0.61629(10) 0.0376(4) Uani 1 1 d . . . . .
C9 C 0.87804(16) 0.2467(3) 0.67327(10) 0.0449(4) Uani 1 1 d . . . . .
H9A H 0.9458 0.2997 0.6537 0.054 Uiso 1 1 calc R U . . .
H9B H 0.8907 0.1160 0.6794 0.054 Uiso 1 1 calc R U . . .
C7 C 0.45046(18) -0.0667(3) 0.30158(12) 0.0509(5) Uani 1 1 d . . . . .
H7 H 0.4420 -0.1618 0.2665 0.061 Uiso 1 1 calc R U . . .
C11 C 0.94977(15) 0.2704(3) 0.80921(10) 0.0404(4) Uani 1 1 d . . . . .
H11A H 0.9517 0.1375 0.8114 0.048 Uiso 1 1 calc R U . . .
H11B H 1.0223 0.3122 0.7929 0.048 Uiso 1 1 calc R U . . .
C10 C 0.85848(15) 0.3300(3) 0.75071(10) 0.0413(4) Uani 1 1 d . . . . .
H10A H 0.7854 0.2918 0.7674 0.050 Uiso 1 1 calc R U . . .
H10B H 0.8583 0.4627 0.7467 0.050 Uiso 1 1 calc R U . . .
C12 C 0.93119(15) 0.3449(3) 0.88817(10) 0.0431(4) Uani 1 1 d . . . . .
H12A H 0.9401 0.4771 0.8874 0.052 Uiso 1 1 calc R U . . .
H12B H 0.8544 0.3187 0.9011 0.052 Uiso 1 1 calc R U . . .

loop_
_atom_site_aniso_label
_atom_site_aniso_U_11
_atom_site_aniso_U_22
_atom_site_aniso_U_33
_atom_site_aniso_U_23
_atom_site_aniso_U_13
_atom_site_aniso_U_12
O6 0.1051(16) 0.0949(15) 0.0859(13) 0.0016(11) 0.0327(12) -0.0418(13)
O5 0.0878(12) 0.0670(10) 0.0487(8) -0.0070(8) -0.0077(8) -0.0103(9)
N4 0.0412(8) 0.0395(9) 0.0487(9) 0.0042(6) -0.0024(7) 0.0023(6)
Cu1 0.03197(17) 0.03122(18) 0.03489(18) -0.00644(8) -0.00896(11) 0.00434(8)
O2 0.0528(8) 0.0404(7) 0.0417(7) -0.0097(5) -0.0194(6) 0.0133(5)
O3 0.0389(7) 0.0427(7) 0.0591(8) 0.0108(6) -0.0135(6) -0.0052(5)
O1 0.0326(6) 0.0345(6) 0.0405(6) -0.0125(5) -0.0095(5) 0.0061(5)
N1 0.0288(6) 0.0328(7) 0.0345(7) -0.0012(6) -0.0043(5) 0.0015(5)
O4 0.0642(10) 0.0650(10) 0.0541(9) -0.0169(7) 0.0117(7) -0.0281(7)
C5 0.0330(8) 0.0360(9) 0.0376(9) -0.0086(6) -0.0015(7) -0.0006(6)
N2 0.0344(7) 0.0350(7) 0.0387(7) -0.0032(6) -0.0083(6) 0.0063(6)
C8 0.0340(9) 0.0329(8) 0.0432(9) -0.0061(7) -0.0021(7) 0.0047(6)
C6 0.0430(10) 0.0422(10) 0.0562(11) -0.0201(8) -0.0047(9) 0.0071(7)
C2 0.0310(8) 0.0332(8) 0.0311(7) -0.0066(6) -0.0002(6) -0.0026(6)
C4 0.0406(10) 0.0520(12) 0.0414(10) -0.0128(8) -0.0096(8) -0.0028(7)
C13 0.0447(10) 0.0554(11) 0.0384(9) 0.0023(8) -0.0051(7) -0.0111(8)
C3 0.0365(8) 0.0420(9) 0.0432(9) -0.0101(8) -0.0074(7) 0.0040(7)
C1 0.0384(9) 0.0386(9) 0.0350(8) -0.0010(7) -0.0053(7) 0.0037(7)
C9 0.0433(10) 0.0491(10) 0.0410(9) -0.0054(8) -0.0122(7) 0.0099(8)
C7 0.0494(11) 0.0520(12) 0.0506(11) -0.0262(9) -0.0044(9) -0.0005(8)
C11 0.0379(9) 0.0438(9) 0.0387(9) -0.0015(7) -0.0077(7) 0.0030(7)
C10 0.0384(9) 0.0466(10) 0.0380(9) -0.0016(7) -0.0080(7) 0.0044(7)
C12 0.0352(9) 0.0527(11) 0.0409(9) -0.0053(8) -0.0040(7) -0.0014(8)

loop_
_atom_type_symbol
_atom_type_description
_atom_type_scat_dispersion_real
_atom_type_scat_dispersion_imag
_atom_type_scat_source
C C 0.0181 0.0091 'International Tables Vol C Tables 4.2.6.8 and 6.1.1.4'
H H 0.0000 0.0000 'International Tables Vol C Tables 4.2.6.8 and 6.1.1.4'
N N 0.0311 0.0180 'International Tables Vol C Tables 4.2.6.8 and 6.1.1.4'
O O 0.0492 0.0322 'International Tables Vol C Tables 4.2.6.8 and 6.1.1.4'
Cu Cu -1.9646 0.5888 'International Tables Vol C Tables 4.2.6.8 and 6.1.1.4'

loop_
_geom_angle_atom_site_label_1
_geom_angle_atom_site_label_2
_geom_angle_atom_site_label_3
_geom_angle
_geom_angle_site_symmetry_1
_geom_angle_site_symmetry_3
_geom_angle_publ_flag
O6 N4 O5 122.34(19) . . ?
O6 N4 O4 118.99(18) . . ?
O5 N4 O4 118.66(17) . . ?
N1 Cu1 O1 91.80(5) . 3_666 ?
N1 Cu1 O1 168.18(6) . . ?
O1 Cu1 O1 80.00(5) 3_666 . ?
N1 Cu1 O2 80.77(5) . . ?
O1 Cu1 O2 165.43(6) 3_666 . ?
O1 Cu1 O2 105.25(5) . . ?
N1 Cu1 O4 99.92(6) . . ?
O1 Cu1 O4 109.46(6) 3_666 . ?
O1 Cu1 O4 90.89(6) . . ?
O2 Cu1 O4 84.29(7) . . ?
N1 Cu1 Cu1 131.54(4) . 3_666 ?
O1 Cu1 Cu1 40.29(3) 3_666 3_666 ?
O1 Cu1 Cu1 39.71(3) . 3_666 ?
O2 Cu1 Cu1 143.19(4) . 3_666 ?
O4 Cu1 Cu1 103.08(5) . 3_666 ?
C1 O2 Cu1 112.24(11) . . ?
C2 O1 Cu1 127.46(10) . 3_666 ?
C2 O1 Cu1 132.54(10) . . ?
Cu1 O1 Cu1 100.00(5) 3_666 . ?
C8 N1 N2 119.43(14) . . ?
C8 N1 Cu1 128.99(12) . . ?
N2 N1 Cu1 111.57(10) . . ?
N4 O4 Cu1 120.74(11) . . ?
C6 C5 C2 119.09(16) . 3_666 ?
C6 C5 C8 116.12(16) . . ?
C2 C5 C8 124.78(15) 3_666 . ?
C1 N2 N1 114.91(13) . . ?
N1 C8 C5 123.70(15) . . ?
C7 C6 C5 121.80(17) . . ?
O1 C2 C3 119.55(15) . . ?
O1 C2 C5 122.56(14) . 3_666 ?
C3 C2 C5 117.89(15) . 3_666 ?
C3 C4 C7 121.23(18) . 3_666 ?
O3 C13 C12 110.30(15) . . ?
C4 C3 C2 121.32(17) . . ?
O2 C1 N2 119.99(15) . . ?
O2 C1 C9 122.68(16) . . ?
N2 C1 C9 117.34(15) . . ?
C1 C9 C10 113.74(15) . . ?
C6 C7 C4 118.64(17) . 3_666 ?
C12 C11 C10 112.73(15) . . ?
C9 C10 C11 110.94(15) . . ?
C13 C12 C11 113.62(16) . . ?

loop_
_geom_bond_atom_site_label_1
_geom_bond_atom_site_label_2
_geom_bond_distance
_geom_bond_site_symmetry_2
_geom_bond_publ_flag
O6 N4 1.223(2) . ?
O5 N4 1.225(2) . ?
N4 O4 1.255(2) . ?
Cu1 N1 1.9319(14) . ?
Cu1 O1 1.9390(11) 3_666 ?
Cu1 O1 1.9627(12) . ?
Cu1 O2 1.9959(13) . ?
Cu1 O4 2.2465(15) . ?
Cu1 Cu1 2.9889(4) 3_666 ?
O2 C1 1.246(2) . ?
O3 C13 1.426(2) . ?
O1 C2 1.3475(19) . ?
O1 Cu1 1.9391(11) 3_666 ?
N1 C8 1.279(2) . ?
N1 N2 1.3835(19) . ?
C5 C6 1.412(2) . ?
C5 C2 1.412(2) 3_666 ?
C5 C8 1.439(2) . ?
N2 C1 1.334(2) . ?
C6 C7 1.370(3) . ?
C2 C3 1.398(2) . ?
C2 C5 1.412(2) 3_666 ?
C4 C3 1.379(3) . ?
C4 C7 1.381(3) 3_666 ?
C13 C12 1.507(3) . ?
C1 C9 1.492(2) . ?
C9 C10 1.518(2) . ?
C7 C4 1.381(3) 3_666 ?
C11 C12 1.517(2) . ?
C11 C10 1.523(2) . ?

loop_
_geom_hbond_atom_site_label_D
_geom_hbond_atom_site_label_H
_geom_hbond_atom_site_label_A
_geom_hbond_distance_DH
_geom_hbond_distance_HA
_geom_hbond_distance_DA
_geom_hbond_angle_DHA
_geom_hbond_site_symmetry_A
O3 H3 O4 0.82 1.92 2.732(2) 173.8 2_746
N2 H2 O3 0.86 1.90 2.7416(19) 167.7 2_746
C3 H3A O2 0.93 2.18 3.027(2) 151.0 .
